data_7057310
loop_
_publ_author_name
'Effaty, F.'
'Zsombor-Pindera, J.'
'Kazakova, A.'
'Girard, B.'
'Askari, M. S.'
'Ottenwaelder, X.'

_publ_section_title
;
 Ligand and electronic effects on copper--arylnitroso self-assembly
;
_journal_issue 10
_journal_name_full 'New Journal of Chemistry'
_journal_page_first 7758
_journal_paper_doi 10.1039/C8NJ00894A
_journal_volume 42
_journal_year 2018
_chemical_formula_moiety '2(C16 H29 Cu N3 O), 2(F6 Sb)'
_chemical_formula_sum 'C32 H58 Cu2 F12 N6 O2 Sb2'
_chemical_formula_weight 1157.42
_space_group_crystal_system triclinic
_space_group_IT_number 2
_space_group_name_Hall '-P 1'
_space_group_name_H-M_alt 'P -1'
_symmetry_space_group_name_Hall '-P 1'
_symmetry_space_group_name_H-M 'P -1'
_atom_sites_solution_hydrogens geom
_audit_creation_method SHELXL-2016/6
_audit_update_record
;
2018-02-08 deposited with the CCDC.
2018-03-27 downloaded from the CCDC.
;
_cell_angle_alpha 108.0770(10)
_cell_angle_beta 90.643(2)
_cell_angle_gamma 92.8750(10)
_cell_formula_units_Z 2
_cell_length_a 10.0469(3)
_cell_length_b 14.8274(4)
_cell_length_c 15.8106(4)
_cell_measurement_reflns_used 9461
_cell_measurement_temperature 110(2)
_cell_measurement_theta_max 68.40
_cell_measurement_theta_min 2.94
_cell_volume 2235.33(11)
_computing_cell_refinement 'Bruker SAINT'
_computing_data_collection 'Bruker APEX2'
_computing_data_reduction 'Bruker SAINT'
_computing_molecular_graphics 'Bruker SHELXTL'
_computing_publication_material 'Bruker SHELXTL'
_computing_structure_refinement 'SHELXL-2016/6 (Sheldrick, 2016)'
_computing_structure_solution 'SHELXT 2014/5 (Sheldrick, 2014)'
_diffrn_ambient_temperature 110(2)
_diffrn_measured_fraction_theta_full 0.976
_diffrn_measured_fraction_theta_max 0.973
_diffrn_measurement_device_type 'Bruker APEX-II CCD'
_diffrn_measurement_method '\f and \w scans'
_diffrn_radiation_type CuK\a
_diffrn_radiation_wavelength 1.54178
_diffrn_reflns_av_R_equivalents 0.0442
_diffrn_reflns_av_unetI/netI 0.0304
_diffrn_reflns_Laue_measured_fraction_full 0.976
_diffrn_reflns_Laue_measured_fraction_max 0.973
_diffrn_reflns_limit_h_max 11
_diffrn_reflns_limit_h_min -12
_diffrn_reflns_limit_k_max 16
_diffrn_reflns_limit_k_min -17
_diffrn_reflns_limit_l_max 19
_diffrn_reflns_limit_l_min 0
_diffrn_reflns_number 7984
_diffrn_reflns_point_group_measured_fraction_full 0.976
_diffrn_reflns_point_group_measured_fraction_max 0.973
_diffrn_reflns_theta_full 67.679
_diffrn_reflns_theta_max 68.429
_diffrn_reflns_theta_min 2.941
_exptl_absorpt_coefficient_mu 11.316
_exptl_absorpt_correction_T_max 0.753056
_exptl_absorpt_correction_T_min 0.356379
_exptl_absorpt_correction_type multi-scan
_exptl_absorpt_process_details 'TWINABS 2012/1 - Bruker AXS'
_exptl_crystal_colour purple
_exptl_crystal_density_diffrn 1.720
_exptl_crystal_description plate
_exptl_crystal_F_000 1152
_exptl_crystal_size_max 0.200
_exptl_crystal_size_mid 0.150
_exptl_crystal_size_min 0.050
_refine_diff_density_max 1.257
_refine_diff_density_min -0.739
_refine_diff_density_rms 0.086
_refine_ls_extinction_method none
_refine_ls_goodness_of_fit_ref 1.052
_refine_ls_hydrogen_treatment constr
_refine_ls_matrix_type full
_refine_ls_number_parameters 517
_refine_ls_number_reflns 7984
_refine_ls_number_restraints 0
_refine_ls_restrained_S_all 1.052
_refine_ls_R_factor_all 0.0359
_refine_ls_R_factor_gt 0.0325
_refine_ls_shift/su_max 0.001
_refine_ls_shift/su_mean 0.000
_refine_ls_structure_factor_coef Fsqd
_refine_ls_weighting_details 'w=1/[\s^2^(Fo^2^)+(0.0201P)^2^+6.1576P] where P=(Fo^2^+2Fc^2^)/3'
_refine_ls_weighting_scheme calc
_refine_ls_wR_factor_gt 0.0718
_refine_ls_wR_factor_ref 0.0732
_reflns_Friedel_coverage 0.000
_reflns_number_gt 7434
_reflns_number_total 7984
_reflns_threshold_expression 'I > 2\s(I)'
_cod_data_source_file c8nj00894a2.cif
_cod_data_source_block cu_Mo16_0m
_cod_depositor_comments 'Adding full bibliography for 7057309--7057316.cif.'
_cod_database_code 7057310
_publcif_datablock.id {e6ff337f-5e9b-4565-9c2f-a3ffe8ff7420}

_shelx_shelxl_version_number 2016/6
_shelx_space_group_comment
; 
The symmetry employed for this shelxl refinement is uniquely defined 
by the following loop, which should always be used as a source of 
symmetry information in preference to the above space-group names. 
They are only intended as comments. 
;
_shelx_estimated_absorpt_t_min 0.211
_shelx_estimated_absorpt_t_max 0.602

loop_
_space_group_symop_operation_xyz
'x, y, z'
'-x, -y, -z'

loop_
_atom_site_label
_atom_site_type_symbol
_atom_site_fract_x
_atom_site_fract_y
_atom_site_fract_z
_atom_site_U_iso_or_equiv
_atom_site_adp_type
_atom_site_occupancy
_atom_site_site_symmetry_order
_atom_site_calc_flag
_atom_site_refinement_flags_posn
_atom_site_refinement_flags_adp
Sb1 Sb 0.45827(2) 0.13791(2) 0.63696(2) 0.02250(7) Uani 1 1 d . .
Sb2 Sb 0.98548(2) 0.14871(2) 0.12947(2) 0.02572(7) Uani 1 1 d . .
Cu1 Cu 0.77525(5) 0.29775(4) 0.45124(3) 0.02495(12) Uani 1 1 d . .
Cu2 Cu 0.69441(5) 0.28950(4) -0.05167(3) 0.02377(12) Uani 1 1 d . .
F1 F 0.5886(3) 0.16774(17) 0.56437(16) 0.0442(6) Uani 1 1 d . .
F2 F 0.3774(2) 0.04307(17) 0.54105(15) 0.0419(6) Uani 1 1 d . .
F3 F 0.5666(3) 0.05118(18) 0.66328(18) 0.0476(6) Uani 1 1 d . .
F4 F 0.5347(3) 0.23414(16) 0.73562(14) 0.0395(6) Uani 1 1 d . .
F5 F 0.3528(3) 0.2268(2) 0.61240(19) 0.0624(9) Uani 1 1 d . .
F6 F 0.3319(3) 0.1128(2) 0.71359(18) 0.0576(8) Uani 1 1 d . .
F7 F 0.8114(3) 0.1886(2) 0.1459(2) 0.0568(7) Uani 1 1 d . .
F8 F 1.0341(3) 0.25601(17) 0.09462(15) 0.0440(6) Uani 1 1 d . .
F9 F 0.9380(3) 0.08532(18) 0.01077(16) 0.0492(7) Uani 1 1 d . .
F10 F 0.9368(3) 0.04445(17) 0.16700(18) 0.0447(6) Uani 1 1 d . .
F11 F 1.0267(3) 0.22055(19) 0.24808(15) 0.0494(7) Uani 1 1 d . .
F12 F 1.1603(2) 0.1118(2) 0.11529(17) 0.0472(6) Uani 1 1 d . .
O1 O 0.8490(4) 0.4807(2) 0.4778(2) 0.0524(9) Uani 1 1 d . .
O2 O 0.6385(4) 0.4703(2) -0.0326(2) 0.0504(8) Uani 1 1 d . .
N1 N 0.8020(4) 0.4237(2) 0.5139(2) 0.0402(9) Uani 1 1 d . .
N2 N 0.6812(4) 0.4162(2) 0.0058(2) 0.0365(8) Uani 1 1 d . .
N3 N 0.6140(3) 0.2153(2) 0.3929(2) 0.0259(7) Uani 1 1 d . .
H3N H 0.572252 0.190906 0.439248 0.031 Uiso 1 1 calc R U
N4 N 0.8861(3) 0.1855(2) 0.40223(19) 0.0233(6) Uani 1 1 d . .
H4N H 0.928470 0.194336 0.348219 0.028 Uiso 1 1 calc R U
N5 N 0.5693(3) 0.1737(2) -0.09255(19) 0.0232(6) Uani 1 1 d . .
H5N H 0.533378 0.172033 -0.152282 0.028 Uiso 1 1 calc R U
N6 N 0.8451(3) 0.2081(2) -0.10348(19) 0.0244(6) Uani 1 1 d . .
H6N H 0.893848 0.196899 -0.052478 0.029 Uiso 1 1 calc R U
C1 C 0.7728(4) 0.4626(3) 0.6070(3) 0.0284(8) Uani 1 1 d . .
C2 C 0.6937(5) 0.4078(3) 0.6447(3) 0.0392(10) Uani 1 1 d . .
H2 H 0.662453 0.345475 0.610391 0.047 Uiso 1 1 calc R U
C3 C 0.6598(5) 0.4443(3) 0.7338(3) 0.0398(10) Uani 1 1 d . .
H3 H 0.601722 0.408338 0.759725 0.048 Uiso 1 1 calc R U
C4 C 0.7107(5) 0.5321(3) 0.7834(3) 0.0412(10) Uani 1 1 d . .
H4A H 0.689857 0.556540 0.844462 0.049 Uiso 1 1 calc R U
C5 C 0.7924(6) 0.5855(3) 0.7452(3) 0.0555(14) Uani 1 1 d . .
H5 H 0.826128 0.646952 0.780192 0.067 Uiso 1 1 calc R U
C6 C 0.8255(5) 0.5510(3) 0.6571(3) 0.0445(11) Uani 1 1 d . .
H6 H 0.883374 0.587337 0.631429 0.053 Uiso 1 1 calc R U
C7 C 0.5068(4) 0.2633(3) 0.3580(3) 0.0320(9) Uani 1 1 d . .
C8 C 0.4470(4) 0.3320(3) 0.4393(3) 0.0400(10) Uani 1 1 d . .
H8A H 0.374812 0.364004 0.420286 0.060 Uiso 1 1 calc R U
H8B H 0.516170 0.379426 0.471910 0.060 Uiso 1 1 calc R U
H8C H 0.411615 0.296851 0.478183 0.060 Uiso 1 1 calc R U
C9 C 0.5698(5) 0.3178(3) 0.3002(3) 0.0407(10) Uani 1 1 d . .
H9A H 0.613700 0.273718 0.250329 0.061 Uiso 1 1 calc R U
H9B H 0.635713 0.365965 0.335776 0.061 Uiso 1 1 calc R U
H9C H 0.500487 0.348905 0.277136 0.061 Uiso 1 1 calc R U
C10 C 0.3988(4) 0.1896(3) 0.3057(3) 0.0434(11) Uani 1 1 d . .
H10A H 0.324201 0.222244 0.290388 0.065 Uiso 1 1 calc R U
H10B H 0.366990 0.150741 0.342320 0.065 Uiso 1 1 calc R U
H10C H 0.436199 0.148643 0.251107 0.065 Uiso 1 1 calc R U
C11 C 0.6703(4) 0.1324(3) 0.3266(3) 0.0314(9) Uani 1 1 d . .
H11A H 0.698325 0.149837 0.273631 0.038 Uiso 1 1 calc R U
H11B H 0.601857 0.079149 0.307274 0.038 Uiso 1 1 calc R U
C12 C 0.7888(4) 0.1024(3) 0.3690(3) 0.0295(8) Uani 1 1 d . .
H12A H 0.759606 0.079857 0.418874 0.035 Uiso 1 1 calc R U
H12B H 0.831052 0.049765 0.324656 0.035 Uiso 1 1 calc R U
C13 C 0.9993(4) 0.1737(3) 0.4610(2) 0.0281(8) Uani 1 1 d . .
C14 C 1.0979(4) 0.2580(3) 0.4729(3) 0.0354(9) Uani 1 1 d . .
H14A H 1.133882 0.256145 0.415134 0.053 Uiso 1 1 calc R U
H14B H 1.170815 0.255132 0.513547 0.053 Uiso 1 1 calc R U
H14C H 1.052502 0.317055 0.497896 0.053 Uiso 1 1 calc R U
C15 C 1.0670(5) 0.0814(3) 0.4166(3) 0.0407(10) Uani 1 1 d . .
H15A H 1.005222 0.027040 0.413513 0.061 Uiso 1 1 calc R U
H15B H 1.146983 0.078605 0.451562 0.061 Uiso 1 1 calc R U
H15C H 1.092087 0.079212 0.356342 0.061 Uiso 1 1 calc R U
C16 C 0.9439(5) 0.1737(4) 0.5502(3) 0.0439(11) Uani 1 1 d . .
H16A H 0.877197 0.120784 0.540989 0.066 Uiso 1 1 calc R U
H16B H 0.902273 0.233828 0.578031 0.066 Uiso 1 1 calc R U
H16C H 1.016530 0.166615 0.589167 0.066 Uiso 1 1 calc R U
C17 C 0.7162(4) 0.4587(3) 0.0991(3) 0.0303(8) Uani 1 1 d . .
C18 C 0.7916(5) 0.4073(3) 0.1387(3) 0.0460(11) Uani 1 1 d . .
H18 H 0.817037 0.345733 0.105487 0.055 Uiso 1 1 calc R U
C19 C 0.8301(6) 0.4462(4) 0.2277(3) 0.0539(13) Uani 1 1 d . .
H19 H 0.884817 0.412281 0.255193 0.065 Uiso 1 1 calc R U
C20 C 0.7893(5) 0.5333(3) 0.2759(3) 0.0442(11) Uani 1 1 d . .
H20 H 0.818205 0.561218 0.336212 0.053 Uiso 1 1 calc R U
C21 C 0.7055(6) 0.5808(4) 0.2362(3) 0.0542(13) Uani 1 1 d . .
H21 H 0.672509 0.639500 0.270678 0.065 Uiso 1 1 calc R U
C22 C 0.6693(5) 0.5437(3) 0.1471(3) 0.0445(11) Uani 1 1 d . .
H22 H 0.612839 0.576783 0.119729 0.053 Uiso 1 1 calc R U
C23 C 0.4493(4) 0.1687(3) -0.0375(2) 0.0277(8) Uani 1 1 d . .
C24 C 0.4946(4) 0.1873(3) 0.0591(3) 0.0389(10) Uani 1 1 d . .
H24A H 0.558550 0.140625 0.062339 0.058 Uiso 1 1 calc R U
H24B H 0.417207 0.181805 0.094746 0.058 Uiso 1 1 calc R U
H24C H 0.537059 0.251437 0.082314 0.058 Uiso 1 1 calc R U
C25 C 0.3622(4) 0.2481(3) -0.0438(3) 0.0349(9) Uani 1 1 d . .
H25A H 0.336259 0.237752 -0.106154 0.052 Uiso 1 1 calc R U
H25B H 0.412466 0.309467 -0.020226 0.052 Uiso 1 1 calc R U
H25C H 0.282153 0.248057 -0.008972 0.052 Uiso 1 1 calc R U
C26 C 0.3714(4) 0.0729(3) -0.0737(3) 0.0398(10) Uani 1 1 d . .
H26A H 0.347168 0.061345 -0.136534 0.060 Uiso 1 1 calc R U
H26B H 0.290235 0.073466 -0.039734 0.060 Uiso 1 1 calc R U
H26C H 0.426659 0.022337 -0.068031 0.060 Uiso 1 1 calc R U
C27 C 0.6591(4) 0.0934(3) -0.1095(3) 0.0309(8) Uani 1 1 d . .
H27A H 0.611460 0.033953 -0.146591 0.037 Uiso 1 1 calc R U
H27B H 0.686464 0.084501 -0.052348 0.037 Uiso 1 1 calc R U
C28 C 0.7803(4) 0.1150(3) -0.1566(3) 0.0303(8) Uani 1 1 d . .
H28A H 0.843837 0.064322 -0.164095 0.036 Uiso 1 1 calc R U
H28B H 0.753795 0.117194 -0.216417 0.036 Uiso 1 1 calc R U
C29 C 0.9462(4) 0.2517(3) -0.1513(2) 0.0302(8) Uani 1 1 d . .
C30 C 1.0201(4) 0.3336(3) -0.0816(3) 0.0375(10) Uani 1 1 d . .
H30A H 1.088248 0.362867 -0.110158 0.056 Uiso 1 1 calc R U
H30B H 1.062833 0.309824 -0.037262 0.056 Uiso 1 1 calc R U
H30C H 0.956997 0.380987 -0.052184 0.056 Uiso 1 1 calc R U
C31 C 0.8724(4) 0.2898(3) -0.2166(3) 0.0401(10) Uani 1 1 d . .
H31A H 0.936735 0.320638 -0.246437 0.060 Uiso 1 1 calc R U
H31B H 0.809787 0.336031 -0.184338 0.060 Uiso 1 1 calc R U
H31C H 0.823277 0.237118 -0.261090 0.060 Uiso 1 1 calc R U
C32 C 1.0443(4) 0.1787(3) -0.1996(3) 0.0406(10) Uani 1 1 d . .
H32A H 0.997557 0.129734 -0.248830 0.061 Uiso 1 1 calc R U
H32B H 1.082074 0.149262 -0.157906 0.061 Uiso 1 1 calc R U
H32C H 1.116119 0.210463 -0.223122 0.061 Uiso 1 1 calc R U

loop_
_atom_site_aniso_label
_atom_site_aniso_U_11
_atom_site_aniso_U_22
_atom_site_aniso_U_33
_atom_site_aniso_U_23
_atom_site_aniso_U_13
_atom_site_aniso_U_12
Sb1 0.02371(13) 0.02354(12) 0.01913(12) 0.00519(9) -0.00041(9) 0.00050(9)
Sb2 0.02625(13) 0.02951(14) 0.02109(12) 0.00775(10) -0.00158(9) -0.00004(9)
Cu1 0.0266(3) 0.0234(3) 0.0253(3) 0.0085(2) -0.0017(2) -0.0002(2)
Cu2 0.0255(3) 0.0238(3) 0.0214(3) 0.0060(2) 0.0011(2) 0.0026(2)
F1 0.0578(17) 0.0401(14) 0.0343(13) 0.0131(11) 0.0112(11) -0.0138(11)
F2 0.0379(14) 0.0439(14) 0.0309(12) -0.0058(11) -0.0011(10) -0.0061(10)
F3 0.0567(17) 0.0405(14) 0.0510(16) 0.0209(12) -0.0054(13) 0.0125(12)
F4 0.0543(16) 0.0354(13) 0.0247(11) 0.0061(10) -0.0084(10) -0.0124(11)
F5 0.079(2) 0.0526(17) 0.0500(16) 0.0036(14) -0.0183(15) 0.0343(15)
F6 0.0566(18) 0.0559(17) 0.0471(16) -0.0017(13) 0.0284(13) -0.0139(13)
F7 0.0371(15) 0.0565(17) 0.081(2) 0.0260(16) 0.0128(14) 0.0150(12)
F8 0.0688(18) 0.0364(13) 0.0291(12) 0.0145(11) 0.0035(12) -0.0035(12)
F9 0.0693(19) 0.0398(14) 0.0325(13) 0.0018(11) -0.0185(12) 0.0123(12)
F10 0.0480(16) 0.0384(14) 0.0535(15) 0.0239(12) -0.0014(12) -0.0061(11)
F11 0.075(2) 0.0503(16) 0.0192(11) 0.0096(11) 0.0017(11) -0.0212(13)
F12 0.0285(13) 0.0693(18) 0.0495(15) 0.0261(14) 0.0009(11) 0.0063(11)
O1 0.056(2) 0.053(2) 0.054(2) 0.0272(17) -0.0056(16) -0.0104(16)
O2 0.056(2) 0.057(2) 0.0468(19) 0.0257(17) 0.0038(16) 0.0152(16)
N1 0.056(2) 0.0256(18) 0.043(2) 0.0179(16) -0.0112(17) -0.0080(16)
N2 0.050(2) 0.0287(18) 0.0349(19) 0.0150(15) 0.0052(16) 0.0107(15)
N3 0.0246(17) 0.0314(17) 0.0251(16) 0.0145(13) -0.0011(12) -0.0019(12)
N4 0.0260(16) 0.0243(16) 0.0216(15) 0.0107(12) -0.0001(12) -0.0016(12)
N5 0.0233(16) 0.0289(16) 0.0192(14) 0.0098(13) -0.0008(12) 0.0033(12)
N6 0.0199(16) 0.0329(17) 0.0223(15) 0.0109(13) -0.0011(12) 0.0032(12)
C1 0.033(2) 0.0191(18) 0.033(2) 0.0088(16) -0.0045(16) 0.0024(15)
C2 0.050(3) 0.023(2) 0.040(2) 0.0066(18) -0.003(2) -0.0058(18)
C3 0.047(3) 0.038(2) 0.035(2) 0.0133(19) 0.0010(19) -0.0066(19)
C4 0.061(3) 0.027(2) 0.034(2) 0.0074(18) -0.003(2) 0.0023(19)
C5 0.078(4) 0.037(3) 0.042(3) 0.004(2) -0.017(3) -0.020(2)
C6 0.045(3) 0.042(3) 0.047(3) 0.019(2) -0.013(2) -0.016(2)
C7 0.025(2) 0.043(2) 0.030(2) 0.0148(18) -0.0045(16) 0.0024(16)
C8 0.032(2) 0.051(3) 0.039(2) 0.015(2) -0.0016(18) 0.0087(19)
C9 0.043(3) 0.049(3) 0.038(2) 0.024(2) -0.0045(19) 0.006(2)
C10 0.033(2) 0.057(3) 0.039(2) 0.015(2) -0.0102(19) -0.002(2)
C11 0.029(2) 0.031(2) 0.031(2) 0.0059(17) -0.0025(16) -0.0041(16)
C12 0.035(2) 0.0201(18) 0.032(2) 0.0073(16) -0.0003(17) -0.0011(15)
C13 0.029(2) 0.035(2) 0.0247(19) 0.0151(16) -0.0003(15) 0.0061(16)
C14 0.026(2) 0.043(2) 0.037(2) 0.0127(19) -0.0072(17) 0.0016(17)
C15 0.041(3) 0.042(3) 0.043(2) 0.016(2) 0.000(2) 0.0134(19)
C16 0.046(3) 0.066(3) 0.028(2) 0.025(2) 0.0023(19) 0.014(2)
C17 0.040(2) 0.0225(19) 0.029(2) 0.0089(16) -0.0004(17) 0.0022(16)
C18 0.059(3) 0.033(2) 0.042(3) 0.006(2) -0.003(2) 0.012(2)
C19 0.067(4) 0.050(3) 0.041(3) 0.006(2) -0.012(2) 0.012(2)
C20 0.056(3) 0.038(2) 0.031(2) 0.0009(19) -0.001(2) -0.005(2)
C21 0.066(4) 0.042(3) 0.045(3) -0.002(2) 0.011(2) 0.016(2)
C22 0.044(3) 0.047(3) 0.043(3) 0.012(2) 0.008(2) 0.016(2)
C23 0.024(2) 0.038(2) 0.0233(18) 0.0136(16) -0.0014(15) -0.0019(15)
C24 0.035(2) 0.060(3) 0.026(2) 0.021(2) -0.0009(17) 0.000(2)
C25 0.027(2) 0.046(2) 0.032(2) 0.0117(19) 0.0014(17) 0.0074(17)
C26 0.031(2) 0.045(3) 0.044(2) 0.017(2) -0.0003(19) -0.0091(18)
C27 0.027(2) 0.028(2) 0.038(2) 0.0102(17) -0.0018(17) 0.0029(15)
C28 0.028(2) 0.028(2) 0.033(2) 0.0046(16) -0.0008(16) 0.0078(15)
C29 0.024(2) 0.043(2) 0.0249(19) 0.0130(17) 0.0018(15) 0.0029(16)
C30 0.032(2) 0.045(3) 0.036(2) 0.014(2) 0.0036(18) -0.0045(18)
C31 0.038(3) 0.060(3) 0.030(2) 0.025(2) 0.0052(18) 0.007(2)
C32 0.027(2) 0.057(3) 0.036(2) 0.010(2) 0.0070(18) 0.0080(19)

loop_
_atom_type_symbol
_atom_type_description
_atom_type_scat_dispersion_real
_atom_type_scat_dispersion_imag
_atom_type_scat_source
C C 0.0181 0.0091 'International Tables Vol C Tables 4.2.6.8 and 6.1.1.4'
H H 0.0000 0.0000 'International Tables Vol C Tables 4.2.6.8 and 6.1.1.4'
N N 0.0311 0.0180 'International Tables Vol C Tables 4.2.6.8 and 6.1.1.4'
O O 0.0492 0.0322 'International Tables Vol C Tables 4.2.6.8 and 6.1.1.4'
F F 0.0727 0.0534 'International Tables Vol C Tables 4.2.6.8 and 6.1.1.4'
Cu Cu -1.9646 0.5888 'International Tables Vol C Tables 4.2.6.8 and 6.1.1.4'
Sb Sb -0.0562 5.8946 'International Tables Vol C Tables 4.2.6.8 and 6.1.1.4'

loop_
_geom_angle_atom_site_label_1
_geom_angle_atom_site_label_2
_geom_angle_atom_site_label_3
_geom_angle
F5 Sb1 F2 89.93(12)
F5 Sb1 F3 178.63(13)
F2 Sb1 F3 91.39(12)
F5 Sb1 F6 91.39(15)
F2 Sb1 F6 90.73(11)
F3 Sb1 F6 88.97(14)
F5 Sb1 F1 88.46(14)
F2 Sb1 F1 91.91(11)
F3 Sb1 F1 91.11(12)
F6 Sb1 F1 177.36(11)
F5 Sb1 F4 89.30(12)
F2 Sb1 F4 178.18(11)
F3 Sb1 F4 89.39(11)
F6 Sb1 F4 87.64(11)
F1 Sb1 F4 89.72(11)
F12 Sb2 F9 92.99(12)
F12 Sb2 F10 90.73(12)
F9 Sb2 F10 93.65(12)
F12 Sb2 F7 178.55(13)
F9 Sb2 F7 88.24(13)
F10 Sb2 F7 89.95(12)
F12 Sb2 F11 90.04(13)
F9 Sb2 F11 175.63(12)
F10 Sb2 F11 89.46(11)
F7 Sb2 F11 88.69(14)
F12 Sb2 F8 89.79(12)
F9 Sb2 F8 87.71(11)
F10 Sb2 F8 178.52(11)
F7 Sb2 F8 89.50(12)
F11 Sb2 F8 89.15(10)
N1 Cu1 N4 137.70(15)
N1 Cu1 N3 133.67(16)
N4 Cu1 N3 88.48(12)
N2 Cu2 N6 134.37(15)
N2 Cu2 N5 136.69(15)
N6 Cu2 N5 88.92(12)
O1 N1 C1 116.1(3)
O1 N1 Cu1 120.6(3)
C1 N1 Cu1 123.3(3)
O2 N2 C17 116.0(3)
O2 N2 Cu2 121.8(3)
C17 N2 Cu2 122.2(2)
C11 N3 C7 115.9(3)
C11 N3 Cu1 104.1(2)
C7 N3 Cu1 116.4(2)
C11 N3 H3N 106.6
C7 N3 H3N 106.6
Cu1 N3 H3N 106.6
C12 N4 C13 115.8(3)
C12 N4 Cu1 105.3(2)
C13 N4 Cu1 117.1(2)
C12 N4 H4N 105.9
C13 N4 H4N 105.9
Cu1 N4 H4N 105.9
C27 N5 C23 116.4(3)
C27 N5 Cu2 103.7(2)
C23 N5 Cu2 118.1(2)
C27 N5 H5N 105.9
C23 N5 H5N 105.9
Cu2 N5 H5N 105.9
C28 N6 C29 115.8(3)
C28 N6 Cu2 105.1(2)
C29 N6 Cu2 115.3(2)
C28 N6 H6N 106.7
C29 N6 H6N 106.7
Cu2 N6 H6N 106.7
C2 C1 C6 121.1(4)
C2 C1 N1 118.0(3)
C6 C1 N1 121.0(4)
C1 C2 C3 119.5(4)
C1 C2 H2 120.2
C3 C2 H2 120.2
C4 C3 C2 119.5(4)
C4 C3 H3 120.2
C2 C3 H3 120.2
C3 C4 C5 120.3(4)
C3 C4 H4A 119.8
C5 C4 H4A 119.8
C6 C5 C4 120.9(4)
C6 C5 H5 119.5
C4 C5 H5 119.5
C5 C6 C1 118.5(4)
C5 C6 H6 120.7
C1 C6 H6 120.7
N3 C7 C9 109.1(3)
N3 C7 C8 106.2(3)
C9 C7 C8 109.9(4)
N3 C7 C10 110.3(3)
C9 C7 C10 111.2(3)
C8 C7 C10 109.9(4)
C7 C8 H8A 109.5
C7 C8 H8B 109.5
H8A C8 H8B 109.5
C7 C8 H8C 109.5
H8A C8 H8C 109.5
H8B C8 H8C 109.5
C7 C9 H9A 109.5
C7 C9 H9B 109.5
H9A C9 H9B 109.5
C7 C9 H9C 109.5
H9A C9 H9C 109.5
H9B C9 H9C 109.5
C7 C10 H10A 109.5
C7 C10 H10B 109.5
H10A C10 H10B 109.5
C7 C10 H10C 109.5
H10A C10 H10C 109.5
H10B C10 H10C 109.5
N3 C11 C12 108.8(3)
N3 C11 H11A 109.9
C12 C11 H11A 109.9
N3 C11 H11B 109.9
C12 C11 H11B 109.9
H11A C11 H11B 108.3
N4 C12 C11 108.7(3)
N4 C12 H12A 110.0
C11 C12 H12A 110.0
N4 C12 H12B 110.0
C11 C12 H12B 110.0
H12A C12 H12B 108.3
N4 C13 C14 106.7(3)
N4 C13 C16 108.7(3)
C14 C13 C16 110.5(4)
N4 C13 C15 110.4(3)
C14 C13 C15 109.8(3)
C16 C13 C15 110.7(3)
C13 C14 H14A 109.5
C13 C14 H14B 109.5
H14A C14 H14B 109.5
C13 C14 H14C 109.5
H14A C14 H14C 109.5
H14B C14 H14C 109.5
C13 C15 H15A 109.5
C13 C15 H15B 109.5
H15A C15 H15B 109.5
C13 C15 H15C 109.5
H15A C15 H15C 109.5
H15B C15 H15C 109.5
C13 C16 H16A 109.5
C13 C16 H16B 109.5
H16A C16 H16B 109.5
C13 C16 H16C 109.5
H16A C16 H16C 109.5
H16B C16 H16C 109.5
C22 C17 C18 121.4(4)
C22 C17 N2 121.1(4)
C18 C17 N2 117.3(4)
C17 C18 C19 119.3(4)
C17 C18 H18 120.4
C19 C18 H18 120.4
C20 C19 C18 120.0(5)
C20 C19 H19 120.0
C18 C19 H19 120.0
C19 C20 C21 119.6(4)
C19 C20 H20 120.2
C21 C20 H20 120.2
C22 C21 C20 120.7(4)
C22 C21 H21 119.6
C20 C21 H21 119.6
C17 C22 C21 118.7(4)
C17 C22 H22 120.7
C21 C22 H22 120.7
N5 C23 C24 109.2(3)
N5 C23 C26 111.2(3)
C24 C23 C26 111.1(3)
N5 C23 C25 106.0(3)
C24 C23 C25 109.3(3)
C26 C23 C25 109.7(3)
C23 C24 H24A 109.5
C23 C24 H24B 109.5
H24A C24 H24B 109.5
C23 C24 H24C 109.5
H24A C24 H24C 109.5
H24B C24 H24C 109.5
C23 C25 H25A 109.5
C23 C25 H25B 109.5
H25A C25 H25B 109.5
C23 C25 H25C 109.5
H25A C25 H25C 109.5
H25B C25 H25C 109.5
C23 C26 H26A 109.5
C23 C26 H26B 109.5
H26A C26 H26B 109.5
C23 C26 H26C 109.5
H26A C26 H26C 109.5
H26B C26 H26C 109.5
N5 C27 C28 109.2(3)
N5 C27 H27A 109.8
C28 C27 H27A 109.8
N5 C27 H27B 109.8
C28 C27 H27B 109.8
H27A C27 H27B 108.3
N6 C28 C27 109.4(3)
N6 C28 H28A 109.8
C27 C28 H28A 109.8
N6 C28 H28B 109.8
C27 C28 H28B 109.8
H28A C28 H28B 108.3
N6 C29 C30 107.2(3)
N6 C29 C31 108.6(3)
C30 C29 C31 109.3(4)
N6 C29 C32 110.8(3)
C30 C29 C32 110.0(3)
C31 C29 C32 110.9(3)
C29 C30 H30A 109.5
C29 C30 H30B 109.5
H30A C30 H30B 109.5
C29 C30 H30C 109.5
H30A C30 H30C 109.5
H30B C30 H30C 109.5
C29 C31 H31A 109.5
C29 C31 H31B 109.5
H31A C31 H31B 109.5
C29 C31 H31C 109.5
H31A C31 H31C 109.5
H31B C31 H31C 109.5
C29 C32 H32A 109.5
C29 C32 H32B 109.5
H32A C32 H32B 109.5
C29 C32 H32C 109.5
H32A C32 H32C 109.5
H32B C32 H32C 109.5

loop_
_geom_bond_atom_site_label_1
_geom_bond_atom_site_label_2
_geom_bond_distance
Sb1 F5 1.860(3)
Sb1 F2 1.863(2)
Sb1 F3 1.864(2)
Sb1 F6 1.867(2)
Sb1 F1 1.876(2)
Sb1 F4 1.882(2)
Sb2 F12 1.862(2)
Sb2 F9 1.864(2)
Sb2 F10 1.866(2)
Sb2 F7 1.870(3)
Sb2 F11 1.877(2)
Sb2 F8 1.883(2)
Cu1 N1 1.826(3)
Cu1 N4 2.005(3)
Cu1 N3 2.010(3)
Cu2 N2 1.828(3)
Cu2 N6 2.004(3)
Cu2 N5 2.006(3)
O1 N1 1.236(5)
O2 N2 1.234(4)
N1 C1 1.444(5)
N2 C17 1.444(5)
N3 C11 1.487(5)
N3 C7 1.510(5)
N3 H3N 1.0000
N4 C12 1.488(5)
N4 C13 1.511(5)
N4 H4N 1.0000
N5 C27 1.489(5)
N5 C23 1.507(5)
N5 H5N 1.0000
N6 C28 1.488(5)
N6 C29 1.509(5)
N6 H6N 1.0000
C1 C2 1.376(6)
C1 C6 1.379(6)
C2 C3 1.396(6)
C2 H2 0.9500
C3 C4 1.364(6)
C3 H3 0.9500
C4 C5 1.382(7)
C4 H4A 0.9500
C5 C6 1.377(7)
C5 H5 0.9500
C6 H6 0.9500
C7 C9 1.520(6)
C7 C8 1.522(6)
C7 C10 1.535(6)
C8 H8A 0.9800
C8 H8B 0.9800
C8 H8C 0.9800
C9 H9A 0.9800
C9 H9B 0.9800
C9 H9C 0.9800
C10 H10A 0.9800
C10 H10B 0.9800
C10 H10C 0.9800
C11 C12 1.511(6)
C11 H11A 0.9900
C11 H11B 0.9900
C12 H12A 0.9900
C12 H12B 0.9900
C13 C14 1.518(6)
C13 C16 1.523(5)
C13 C15 1.528(6)
C14 H14A 0.9800
C14 H14B 0.9800
C14 H14C 0.9800
C15 H15A 0.9800
C15 H15B 0.9800
C15 H15C 0.9800
C16 H16A 0.9800
C16 H16B 0.9800
C16 H16C 0.9800
C17 C22 1.365(6)
C17 C18 1.375(6)
C18 C19 1.387(7)
C18 H18 0.9500
C19 C20 1.366(7)
C19 H19 0.9500
C20 C21 1.385(7)
C20 H20 0.9500
C21 C22 1.381(7)
C21 H21 0.9500
C22 H22 0.9500
C23 C24 1.525(5)
C23 C26 1.527(5)
C23 C25 1.529(5)
C24 H24A 0.9800
C24 H24B 0.9800
C24 H24C 0.9800
C25 H25A 0.9800
C25 H25B 0.9800
C25 H25C 0.9800
C26 H26A 0.9800
C26 H26B 0.9800
C26 H26C 0.9800
C27 C28 1.507(5)
C27 H27A 0.9900
C27 H27B 0.9900
C28 H28A 0.9900
C28 H28B 0.9900
C29 C30 1.518(6)
C29 C31 1.523(5)
C29 C32 1.528(6)
C30 H30A 0.9800
C30 H30B 0.9800
C30 H30C 0.9800
C31 H31A 0.9800
C31 H31B 0.9800
C31 H31C 0.9800
C32 H32A 0.9800
C32 H32B 0.9800
C32 H32C 0.9800

loop_
_geom_hbond_atom_site_label_D
_geom_hbond_atom_site_label_H
_geom_hbond_atom_site_label_A
_geom_hbond_distance_DH
_geom_hbond_distance_HA
_geom_hbond_distance_DA
_geom_hbond_angle_DHA
_geom_hbond_site_symmetry_A
N3 H3N F1 1.00 2.12 3.016(4) 148.7 .
N4 H4N F11 1.00 2.00 2.999(4) 174.4 .
N5 H5N F4 1.00 2.24 3.135(4) 148.8 1_554
N6 H6N F9 1.00 2.24 3.102(4) 143.3 .

loop_
_geom_torsion_atom_site_label_1
_geom_torsion_atom_site_label_2
_geom_torsion_atom_site_label_3
_geom_torsion_atom_site_label_4
_geom_torsion
N4 Cu1 N1 O1 73.6(4)
N3 Cu1 N1 O1 -100.4(4)
N4 Cu1 N1 C1 -105.4(4)
N3 Cu1 N1 C1 80.6(4)
N6 Cu2 N2 O2 102.0(4)
N5 Cu2 N2 O2 -76.2(4)
N6 Cu2 N2 C17 -79.9(4)
N5 Cu2 N2 C17 101.9(4)
O1 N1 C1 C2 165.6(4)
Cu1 N1 C1 C2 -15.4(5)
O1 N1 C1 C6 -16.1(6)
Cu1 N1 C1 C6 162.9(3)
C6 C1 C2 C3 3.8(7)
N1 C1 C2 C3 -177.9(4)
C1 C2 C3 C4 -3.1(7)
C2 C3 C4 C5 1.7(7)
C3 C4 C5 C6 -0.9(8)
C4 C5 C6 C1 1.5(8)
C2 C1 C6 C5 -2.9(7)
N1 C1 C6 C5 178.8(4)
C11 N3 C7 C9 -72.1(4)
Cu1 N3 C7 C9 50.7(4)
C11 N3 C7 C8 169.4(3)
Cu1 N3 C7 C8 -67.7(4)
C11 N3 C7 C10 50.3(4)
Cu1 N3 C7 C10 173.2(3)
C7 N3 C11 C12 171.7(3)
Cu1 N3 C11 C12 42.6(3)
C13 N4 C12 C11 169.5(3)
Cu1 N4 C12 C11 38.4(3)
N3 C11 C12 N4 -56.1(4)
C12 N4 C13 C14 170.0(3)
Cu1 N4 C13 C14 -64.8(3)
C12 N4 C13 C16 -70.8(4)
Cu1 N4 C13 C16 54.4(4)
C12 N4 C13 C15 50.7(4)
Cu1 N4 C13 C15 176.0(3)
O2 N2 C17 C22 18.5(6)
Cu2 N2 C17 C22 -159.7(4)
O2 N2 C17 C18 -165.4(4)
Cu2 N2 C17 C18 16.3(5)
C22 C17 C18 C19 -5.4(8)
N2 C17 C18 C19 178.5(5)
C17 C18 C19 C20 2.3(8)
C18 C19 C20 C21 2.4(8)
C19 C20 C21 C22 -4.0(8)
C18 C17 C22 C21 3.8(7)
N2 C17 C22 C21 179.7(4)
C20 C21 C22 C17 0.9(8)
C27 N5 C23 C24 72.0(4)
Cu2 N5 C23 C24 -52.4(4)
C27 N5 C23 C26 -51.0(4)
Cu2 N5 C23 C26 -175.4(3)
C27 N5 C23 C25 -170.2(3)
Cu2 N5 C23 C25 65.4(3)
C23 N5 C27 C28 -174.0(3)
Cu2 N5 C27 C28 -42.5(3)
C29 N6 C28 C27 -165.3(3)
Cu2 N6 C28 C27 -36.8(3)
N5 C27 C28 N6 55.2(4)
C28 N6 C29 C30 -168.3(3)
Cu2 N6 C29 C30 68.4(3)
C28 N6 C29 C31 73.7(4)
Cu2 N6 C29 C31 -49.6(4)
C28 N6 C29 C32 -48.3(4)
Cu2 N6 C29 C32 -171.6(3)

loop_
_publcif_info_exptl_table_extra_item
sin_theta_over_lambda_max
